data_2017861
loop_
_publ_author_name
'Yin, Wen-xing'
'Huang, Xue-ying'
'Xu, Xing-man'
'Meng, Xiang-gao'

_publ_section_title
;
 Two three-dimensional networks in two polymorphs of
 biphenyl-4,4'-diaminium bis(3-carboxy-4-hydroxybenzenesulfonate)
 dihydrate
;
_journal_coeditor_code SK3381
_journal_issue 10
_journal_name_full 'Acta Crystallographica Section C'
_journal_page_first o508
_journal_page_last o512
_journal_paper_doi 10.1107/S0108270110034657
_journal_volume 66
_journal_year 2010
_chemical_formula_iupac 'C12 H14 N2 2+ , 2C7 H5 O6 S - , 2H2 O'
_chemical_formula_moiety 'C12 H14 N2 2+ , 2C7 H5 O6 S - , 2H2 O'
_chemical_formula_sum 'C26 H28 N2 O14 S2'
_chemical_formula_weight 656.62
_chemical_name_common
;
benzidinium bis(5-sulfonate) dihydrate
;
_chemical_name_systematic
;
biphenyl-4,4'-diaminium bis(3-carboxy-4-hydroxybenzenesulfonate) dihydrate
;
_space_group_IT_number 2
_symmetry_cell_setting triclinic
_symmetry_space_group_name_Hall '-P 1'
_symmetry_space_group_name_H-M 'P -1'
_atom_sites_solution_hydrogens geom
_atom_sites_solution_primary direct
_atom_sites_solution_secondary difmap
_audit_creation_method SHELXL97
_cell_angle_alpha 76.514(2)
_cell_angle_beta 72.834(3)
_cell_angle_gamma 77.947(3)
_cell_formula_units_Z 1
_cell_length_a 8.6625(14)
_cell_length_b 9.2851(15)
_cell_length_c 9.7249(16)
_cell_measurement_reflns_used 4314
_cell_measurement_temperature 298(2)
_cell_measurement_theta_max 27.97
_cell_measurement_theta_min 2.49
_cell_volume 718.4(2)
_computing_cell_refinement 'SMART (Bruker, 2001)'
_computing_data_collection 'SMART (Bruker, 2001)'
_computing_data_reduction 'SAINT-Plus (Bruker, 2001)'
_computing_molecular_graphics 'PLATON (Spek, 2009)'
_computing_publication_material 'PLATON (Spek, 2009)'
_computing_structure_refinement 'SHELXL97 (Sheldrick, 2008)'
_computing_structure_solution 'SHELXS97 (Sheldrick, 2008)'
_diffrn_ambient_temperature 298(2)
_diffrn_measured_fraction_theta_full 0.983
_diffrn_measured_fraction_theta_max 0.983
_diffrn_measurement_device_type 'Bruker SMART APEX CCD area-detector'
_diffrn_measurement_method '0.3\% wide \w exposures'
_diffrn_radiation_monochromator graphite
_diffrn_radiation_source 'fine focus sealed Siemens Mo tube'
_diffrn_radiation_type 'Mo k\a'
_diffrn_radiation_wavelength 0.71073
_diffrn_reflns_av_R_equivalents 0.0938
_diffrn_reflns_av_sigmaI/netI 0.0599
_diffrn_reflns_limit_h_max 10
_diffrn_reflns_limit_h_min -11
_diffrn_reflns_limit_k_max 11
_diffrn_reflns_limit_k_min -11
_diffrn_reflns_limit_l_max 12
_diffrn_reflns_limit_l_min -12
_diffrn_reflns_number 7548
_diffrn_reflns_theta_full 27.00
_diffrn_reflns_theta_max 27.00
_diffrn_reflns_theta_min 2.23
_exptl_absorpt_coefficient_mu 0.261
_exptl_absorpt_correction_T_max 0.9497
_exptl_absorpt_correction_T_min 0.9324
_exptl_absorpt_correction_type multi-scan
_exptl_absorpt_process_details '(SADABS; Sheldrick, 2003)'
_exptl_crystal_colour colourless
_exptl_crystal_density_diffrn 1.518
_exptl_crystal_density_method 'not measured'
_exptl_crystal_description block
_exptl_crystal_F_000 342
_exptl_crystal_size_max 0.23
_exptl_crystal_size_mid 0.20
_exptl_crystal_size_min 0.20
_refine_diff_density_max 0.423
_refine_diff_density_min -0.406
_refine_ls_extinction_method none
_refine_ls_goodness_of_fit_ref 1.069
_refine_ls_hydrogen_treatment mixed
_refine_ls_matrix_type full
_refine_ls_number_parameters 220
_refine_ls_number_reflns 3068
_refine_ls_number_restraints 7
_refine_ls_restrained_S_all 1.068
_refine_ls_R_factor_all 0.0605
_refine_ls_R_factor_gt 0.0542
_refine_ls_shift/su_max 0.000
_refine_ls_shift/su_mean 0.000
_refine_ls_structure_factor_coef Fsqd
_refine_ls_weighting_details 'calc w = 1/[\s^2^(Fo^2^)+(0.0878P)^2^+0.1335P] where P=(Fo^2^+2Fc^2^)/3'
_refine_ls_weighting_scheme calc
_refine_ls_wR_factor_gt 0.1474
_refine_ls_wR_factor_ref 0.1539
_reflns_number_gt 2615
_reflns_number_total 3068
_reflns_threshold_expression I>2\s(I)
_cod_data_source_file sk3381.cif
_cod_data_source_block II
_cod_database_code 2017861
_cod_database_fobs_code 2017861

loop_
_symmetry_equiv_pos_as_xyz
'x, y, z'
'-x, -y, -z'

loop_
_atom_site_type_symbol
_atom_site_label
_atom_site_fract_x
_atom_site_fract_y
_atom_site_fract_z
_atom_site_U_iso_or_equiv
_atom_site_adp_type
_atom_site_calc_flag
_atom_site_refinement_flags
_atom_site_occupancy
_atom_site_disorder_assembly
_atom_site_disorder_group
C C1 0.3543(2) 0.6728(2) 0.0196(2) 0.0441(4) Uani d . 1 . .
C C2 0.2505(3) 0.5798(3) 0.0116(2) 0.0530(5) Uani d . 1 . .
C C3 0.1433(3) 0.5187(3) 0.1391(3) 0.0668(7) Uani d . 1 . .
H H3 0.0761 0.4546 0.1347 0.080 Uiso calc R 1 . .
C C4 0.1359(3) 0.5521(3) 0.2706(2) 0.0585(6) Uani d . 1 . .
H H4 0.0636 0.5107 0.3551 0.070 Uiso calc R 1 . .
C C5 0.2356(2) 0.6475(2) 0.27914(19) 0.0424(4) Uani d . 1 . .
C C6 0.3449(2) 0.7071(2) 0.1541(2) 0.0432(4) Uani d . 1 . .
H H6 0.4123 0.7703 0.1597 0.052 Uiso calc R 1 . .
C C7 0.4731(3) 0.7322(2) -0.1144(2) 0.0481(5) Uani d . 1 . .
C C8 0.2643(2) 0.1713(2) 0.6809(2) 0.0426(4) Uani d . 1 . .
C C9 0.2135(4) 0.0426(3) 0.6812(2) 0.0655(7) Uani d . 1 . .
H H9 0.2473 0.0000 0.5975 0.079 Uiso calc R 1 . .
C C10 0.1106(4) -0.0249(3) 0.8072(2) 0.0643(7) Uani d . 1 . .
H H10 0.0760 -0.1130 0.8065 0.077 Uiso calc R 1 . .
C C11 0.0580(2) 0.0342(2) 0.93340(19) 0.0402(4) Uani d . 1 . .
C C12 0.1196(4) 0.1609(3) 0.9299(2) 0.0706(8) Uani d . 1 . .
H H12 0.0917 0.2014 1.0144 0.085 Uiso calc R 1 . .
C C13 0.2220(4) 0.2299(3) 0.8038(3) 0.0713(8) Uani d . 1 . .
H H13 0.2610 0.3158 0.8041 0.086 Uiso calc R 1 . .
N N1 0.3671(2) 0.2485(2) 0.54603(18) 0.0502(4) Uani d D 1 . .
H H1A 0.360(3) 0.218(3) 0.471(2) 0.060 Uiso d D 1 . .
H H1B 0.332(3) 0.345(2) 0.542(3) 0.060 Uiso d D 1 . .
H H1C 0.469(2) 0.224(3) 0.551(3) 0.060 Uiso d D 1 . .
O O1 0.5712(2) 0.8084(2) -0.09146(16) 0.0642(5) Uani d D 1 . .
H H1 0.642(3) 0.835(3) -0.165(2) 0.077 Uiso d D 1 . .
O O2 0.4807(2) 0.7094(2) -0.23561(16) 0.0609(4) Uani d . 1 . .
O O3 0.2472(3) 0.5477(2) -0.11568(19) 0.0734(5) Uani d D 1 . .
H H3A 0.327(3) 0.577(4) -0.176(3) 0.110 Uiso d D 1 . .
O O4 0.0499(2) 0.7332(2) 0.5150(2) 0.0761(5) Uani d . 1 . .
O O5 0.2893(3) 0.55556(18) 0.53541(17) 0.0696(5) Uani d . 1 . .
O O6 0.3166(2) 0.81066(17) 0.42094(15) 0.0548(4) Uani d . 1 . .
O O7 -0.2134(3) 0.8899(2) 0.6720(2) 0.0806(6) Uani d D 1 . .
H H7A -0.124(3) 0.852(4) 0.638(4) 0.121 Uiso d D 1 . .
H H7B -0.217(5) 0.978(2) 0.641(4) 0.121 Uiso d D 1 . .
S S1 0.22125(6) 0.68960(5) 0.45057(5) 0.0441(2) Uani d . 1 . .

loop_
_atom_site_aniso_label
_atom_site_aniso_U_11
_atom_site_aniso_U_22
_atom_site_aniso_U_33
_atom_site_aniso_U_12
_atom_site_aniso_U_13
_atom_site_aniso_U_23
C1 0.0459(10) 0.0443(10) 0.0386(9) -0.0118(8) -0.0039(8) -0.0053(7)
C2 0.0614(13) 0.0540(12) 0.0462(10) -0.0198(10) -0.0120(9) -0.0070(9)
C3 0.0720(16) 0.0757(16) 0.0602(13) -0.0436(13) -0.0152(12) -0.0009(12)
C4 0.0574(13) 0.0677(14) 0.0473(11) -0.0307(11) -0.0046(9) 0.0027(10)
C5 0.0416(10) 0.0421(10) 0.0364(9) -0.0095(8) -0.0023(7) -0.0010(7)
C6 0.0438(10) 0.0427(10) 0.0383(9) -0.0136(8) -0.0001(7) -0.0055(7)
C7 0.0511(11) 0.0519(11) 0.0373(10) -0.0122(9) -0.0013(8) -0.0095(8)
C8 0.0472(10) 0.0407(10) 0.0344(9) -0.0076(8) -0.0056(7) -0.0018(7)
C9 0.0955(18) 0.0627(14) 0.0380(10) -0.0334(13) 0.0044(11) -0.0173(10)
C10 0.0949(18) 0.0549(13) 0.0441(11) -0.0371(12) 0.0017(11) -0.0137(9)
C11 0.0444(10) 0.0399(9) 0.0352(9) -0.0088(8) -0.0102(8) -0.0029(7)
C12 0.0975(19) 0.0790(17) 0.0414(11) -0.0506(15) 0.0084(11) -0.0235(11)
C13 0.0949(19) 0.0724(16) 0.0507(12) -0.0514(15) 0.0094(12) -0.0213(11)
N1 0.0606(11) 0.0440(9) 0.0367(8) -0.0095(8) -0.0020(8) -0.0018(7)
O1 0.0691(11) 0.0856(12) 0.0384(7) -0.0421(9) 0.0078(7) -0.0132(7)
O2 0.0681(10) 0.0762(11) 0.0380(7) -0.0217(8) -0.0027(7) -0.0141(7)
O3 0.0940(14) 0.0865(13) 0.0533(9) -0.0458(11) -0.0163(9) -0.0139(9)
O4 0.0549(10) 0.0904(14) 0.0665(11) -0.0055(9) 0.0126(8) -0.0241(10)
O5 0.1083(14) 0.0468(9) 0.0460(8) -0.0043(9) -0.0220(9) 0.0027(7)
O6 0.0697(10) 0.0488(8) 0.0419(7) -0.0177(7) -0.0042(7) -0.0060(6)
O7 0.0754(12) 0.0529(10) 0.0710(11) -0.0066(9) 0.0293(9) 0.0058(8)
S1 0.0481(3) 0.0391(3) 0.0342(3) -0.0066(2) 0.00214(19) -0.00189(18)

loop_
_atom_type_symbol
_atom_type_description
_atom_type_scat_dispersion_real
_atom_type_scat_dispersion_imag
_atom_type_scat_source
C C 0.0033 0.0016 'International Tables Vol C Tables 4.2.6.8 and 6.1.1.4'
H H 0.0000 0.0000 'International Tables Vol C Tables 4.2.6.8 and 6.1.1.4'
N N 0.0061 0.0033 'International Tables Vol C Tables 4.2.6.8 and 6.1.1.4'
O O 0.0106 0.0060 'International Tables Vol C Tables 4.2.6.8 and 6.1.1.4'
S S 0.1246 0.1234 'International Tables Vol C Tables 4.2.6.8 and 6.1.1.4'

loop_
_geom_angle_atom_site_label_1
_geom_angle_atom_site_label_2
_geom_angle_atom_site_label_3
_geom_angle_site_symmetry_1
_geom_angle_site_symmetry_3
_geom_angle
_geom_angle_publ_flag
C6 C1 C2 . . 119.67(18) ?
C6 C1 C7 . . 120.86(18) ?
C2 C1 C7 . . 119.47(18) ?
O3 C2 C3 . . 117.7(2) ?
O3 C2 C1 . . 122.91(19) ?
C3 C2 C1 . . 119.4(2) ?
C4 C3 C2 . . 120.5(2) ?
C4 C3 H3 . . 119.8 ?
C2 C3 H3 . . 119.8 ?
C3 C4 C5 . . 120.5(2) ?
C3 C4 H4 . . 119.7 ?
C5 C4 H4 . . 119.7 ?
C6 C5 C4 . . 119.80(18) ?
C6 C5 S1 . . 120.92(15) ?
C4 C5 S1 . . 119.28(15) ?
C5 C6 C1 . . 120.08(18) ?
C5 C6 H6 . . 120.0 ?
C1 C6 H6 . . 120.0 ?
O2 C7 O1 . . 123.32(19) ?
O2 C7 C1 . . 122.82(19) ?
O1 C7 C1 . . 113.85(17) ?
C13 C8 C9 . . 120.63(19) ?
C13 C8 N1 . . 119.20(19) ?
C9 C8 N1 . . 120.17(18) ?
C8 C9 C10 . . 119.4(2) ?
C8 C9 H9 . . 120.3 ?
C10 C9 H9 . . 120.3 ?
C11 C10 C9 . . 122.1(2) ?
C11 C10 H10 . . 118.9 ?
C9 C10 H10 . . 118.9 ?
C10 C11 C12 . . 116.25(18) ?
C10 C11 C11 . 2_557 122.2(2) ?
C12 C11 C11 . 2_557 121.5(2) ?
C11 C12 C13 . . 122.0(2) ?
C11 C12 H12 . . 119.0 ?
C13 C12 H12 . . 119.0 ?
C8 C13 C12 . . 119.5(2) ?
C8 C13 H13 . . 120.3 ?
C12 C13 H13 . . 120.3 ?
C8 N1 H1A . . 109.8(18) ?
C8 N1 H1B . . 106.7(17) ?
H1A N1 H1B . . 112(2) ?
C8 N1 H1C . . 108.2(17) ?
H1A N1 H1C . . 108(2) ?
H1B N1 H1C . . 112(2) ?
C7 O1 H1 . . 114(2) ?
C2 O3 H3A . . 106(3) ?
H7A O7 H7B . . 107(4) ?
O5 S1 O4 . . 112.12(11) ?
O5 S1 O6 . . 111.65(11) ?
O4 S1 O6 . . 112.81(11) ?
O5 S1 C5 . . 107.10(9) ?
O4 S1 C5 . . 106.35(10) ?
O6 S1 C5 . . 106.32(9) ?

loop_
_geom_bond_atom_site_label_1
_geom_bond_atom_site_label_2
_geom_bond_site_symmetry_2
_geom_bond_distance
_geom_bond_publ_flag
C1 C6 . 1.393(3) ?
C1 C2 . 1.398(3) ?
C1 C7 . 1.473(3) ?
C2 O3 . 1.348(3) ?
C2 C3 . 1.391(3) ?
C3 C4 . 1.365(3) ?
C3 H3 . 0.9300 ?
C4 C5 . 1.391(3) ?
C4 H4 . 0.9300 ?
C5 C6 . 1.381(2) ?
C5 S1 . 1.763(2) ?
C6 H6 . 0.9300 ?
C7 O2 . 1.226(2) ?
C7 O1 . 1.308(3) ?
C8 C13 . 1.349(3) ?
C8 C9 . 1.357(3) ?
C8 N1 . 1.471(2) ?
C9 C10 . 1.385(3) ?
C9 H9 . 0.9300 ?
C10 C11 . 1.377(3) ?
C10 H10 . 0.9300 ?
C11 C12 . 1.379(3) ?
C11 C11 2_557 1.485(4) ?
C12 C13 . 1.389(3) ?
C12 H12 . 0.9300 ?
C13 H13 . 0.9300 ?
N1 H1A . 0.861(16) ?
N1 H1B . 0.876(17) ?
N1 H1C . 0.879(17) ?
O1 H1 . 0.819(17) ?
O3 H3A . 0.812(19) ?
O4 S1 . 1.4418(18) ?
O5 S1 . 1.4418(16) ?
O6 S1 . 1.4577(16) ?
O7 H7A . 0.787(19) ?
O7 H7B . 0.799(19) ?

loop_
_geom_hbond_atom_site_label_D
_geom_hbond_atom_site_label_H
_geom_hbond_atom_site_label_A
_geom_hbond_site_symmetry_A
_geom_hbond_distance_DH
_geom_hbond_distance_HA
_geom_hbond_distance_DA
_geom_hbond_angle_DHA
_geom_hbond_publ_flag
N1 H1A O2 2_665 0.861(16) 2.33(2) 2.884(2) 123(2) y
N1 H1B O5 . 0.876(17) 1.905(18) 2.774(3) 171(2) y
N1 H1C O6 2_666 0.879(17) 1.905(18) 2.779(3) 172(2) y
O1 H1 O7 1_654 0.819(17) 1.748(18) 2.567(2) 177(3) y
O3 H3A O2 . 0.812(19) 1.88(3) 2.601(2) 148(4) y
O7 H7A O4 . 0.787(19) 1.94(2) 2.691(2) 159(4) y
O7 H7B O6 2_576 0.799(19) 2.00(2) 2.760(2) 158(4) y
C4 H4 O4 2_566 0.93 2.56 3.343(3) 142 y
C13 H13 O3 1_556 0.93 2.43 3.289(3) 155 y

loop_
_geom_torsion_atom_site_label_1
_geom_torsion_atom_site_label_2
_geom_torsion_atom_site_label_3
_geom_torsion_atom_site_label_4
_geom_torsion_site_symmetry_1
_geom_torsion_site_symmetry_2
_geom_torsion_site_symmetry_3
_geom_torsion_site_symmetry_4
_geom_torsion
_geom_torsion_publ_flag
C6 C1 C2 O3 . . . . 176.7(2) ?
C7 C1 C2 O3 . . . . -3.8(3) ?
C6 C1 C2 C3 . . . . -2.2(3) ?
C7 C1 C2 C3 . . . . 177.3(2) ?
O3 C2 C3 C4 . . . . -177.2(2) ?
C1 C2 C3 C4 . . . . 1.7(4) ?
C2 C3 C4 C5 . . . . -0.1(4) ?
C3 C4 C5 C6 . . . . -1.1(4) ?
C3 C4 C5 S1 . . . . 179.4(2) ?
C4 C5 C6 C1 . . . . 0.5(3) ?
S1 C5 C6 C1 . . . . -179.91(15) ?
C2 C1 C6 C5 . . . . 1.1(3) ?
C7 C1 C6 C5 . . . . -178.41(18) ?
C6 C1 C7 O2 . . . . -177.0(2) ?
C2 C1 C7 O2 . . . . 3.4(3) ?
C6 C1 C7 O1 . . . . 4.3(3) ?
C2 C1 C7 O1 . . . . -175.2(2) ?
C13 C8 C9 C10 . . . . 3.2(4) ?
N1 C8 C9 C10 . . . . -177.0(2) ?
C8 C9 C10 C11 . . . . -0.2(4) ?
C9 C10 C11 C12 . . . . -3.0(4) ?
C9 C10 C11 C11 . . . 2_557 177.3(3) ?
C10 C11 C12 C13 . . . . 3.4(4) ?
C11 C11 C12 C13 2_557 . . . -176.9(3) ?
C9 C8 C13 C12 . . . . -2.8(4) ?
N1 C8 C13 C12 . . . . 177.4(3) ?
C11 C12 C13 C8 . . . . -0.6(5) ?
C6 C5 S1 O5 . . . . -109.05(18) ?
C4 C5 S1 O5 . . . . 70.5(2) ?
C6 C5 S1 O4 . . . . 130.89(18) ?
C4 C5 S1 O4 . . . . -49.5(2) ?
C6 C5 S1 O6 . . . . 10.44(19) ?
C4 C5 S1 O6 . . . . -170.00(18) ?
